data_4087859
loop_
_publ_author_name
'Xu, Hui'
'Huang, Zi-Ao'
'Guo, Xugeng'
'Yang, Yuhui'
'Hua, Yuhui'
'Cao, Zexing'
'Li, Shunhua'
'Xia, Haiping'

_publ_section_title
;
 Sequential Construction Strategy for Rational Design of Luminescent
 Iridacycles
;
_journal_issue 17
_journal_name_full Organometallics
_journal_page_first 4229
_journal_paper_doi 10.1021/acs.organomet.5b00652
_journal_volume 34
_journal_year 2015
_chemical_formula_moiety 'C62 H59 Cl Ir N2 P2,C2 H2 Cl6 O2 H4 P F6'
_chemical_formula_sum 'C64 H65 Cl7 F6 Ir N2 O2 P3'
_chemical_formula_weight 1541.44
_space_group_IT_number 2
_space_group_name_Hall '-P 1'
_space_group_name_H-M_alt 'P -1'
_symmetry_cell_setting triclinic
_symmetry_space_group_name_H-M 'P -1'
_atom_sites_solution_hydrogens geom
_atom_sites_solution_primary direct
_atom_sites_solution_secondary difmap
_audit_creation_method SHELXL-97
_cell_angle_alpha 81.130(3)
_cell_angle_beta 71.438(3)
_cell_angle_gamma 67.277(4)
_cell_formula_units_Z 2
_cell_length_a 13.7086(4)
_cell_length_b 14.1299(6)
_cell_length_c 19.5908(6)
_cell_measurement_reflns_used 10124
_cell_measurement_temperature 172.95(10)
_cell_measurement_theta_max 28.4380
_cell_measurement_theta_min 3.2400
_cell_volume 3316.0(2)
_computing_cell_refinement 'Bruker FRAMBO'
_computing_data_collection 'Bruker FRAMBO'
_computing_data_reduction 'Bruker SAINT'
_computing_molecular_graphics 'Bruker SHELXTL'
_computing_publication_material 'Bruker SHELXTL'
_computing_structure_refinement 'SHELXL-97 (Sheldrick, 1997)'
_computing_structure_solution 'SHELXS-97 (Sheldrick, 1990)'
_diffrn_ambient_temperature 172.95(10)
_diffrn_measured_fraction_theta_full 0.998
_diffrn_measured_fraction_theta_max 0.998
_diffrn_measurement_device_type 'multiwire proportional'
_diffrn_measurement_method 'phi and omega scans'
_diffrn_radiation_monochromator graphite
_diffrn_radiation_source 'fine-focus sealed tube'
_diffrn_radiation_type MoK\a
_diffrn_radiation_wavelength 0.71073
_diffrn_reflns_av_R_equivalents 0.0364
_diffrn_reflns_av_sigmaI/netI 0.0501
_diffrn_reflns_limit_h_max 16
_diffrn_reflns_limit_h_min -16
_diffrn_reflns_limit_k_max 16
_diffrn_reflns_limit_k_min -16
_diffrn_reflns_limit_l_max 23
_diffrn_reflns_limit_l_min -23
_diffrn_reflns_number 25371
_diffrn_reflns_theta_full 25.00
_diffrn_reflns_theta_max 25.00
_diffrn_reflns_theta_min 2.96
_exptl_absorpt_coefficient_mu 2.429
_exptl_absorpt_correction_T_max 1.00000
_exptl_absorpt_correction_T_min 0.94813
_exptl_absorpt_correction_type multi-scan
_exptl_crystal_colour green
_exptl_crystal_density_diffrn 1.544
_exptl_crystal_density_method 'not measured'
_exptl_crystal_description block
_exptl_crystal_F_000 1548
_exptl_crystal_size_max 0.3
_exptl_crystal_size_mid 0.25
_exptl_crystal_size_min 0.2
_refine_diff_density_max 3.930
_refine_diff_density_min -2.649
_refine_diff_density_rms 0.158
_refine_ls_extinction_method none
_refine_ls_goodness_of_fit_ref 1.017
_refine_ls_hydrogen_treatment constr
_refine_ls_matrix_type full
_refine_ls_number_parameters 766
_refine_ls_number_reflns 11683
_refine_ls_number_restraints 54
_refine_ls_restrained_S_all 1.028
_refine_ls_R_factor_all 0.0598
_refine_ls_R_factor_gt 0.0545
_refine_ls_shift/su_max 0.001
_refine_ls_shift/su_mean 0.000
_refine_ls_structure_factor_coef Fsqd
_refine_ls_weighting_details 'calc w=1/[\s^2^(Fo^2^)+(0.0767P)^2^+22.6220P] where P=(Fo^2^+2Fc^2^)/3'
_refine_ls_weighting_scheme calc
_refine_ls_wR_factor_gt 0.1407
_refine_ls_wR_factor_ref 0.1443
_reflns_number_gt 10628
_reflns_number_total 11683
_reflns_threshold_expression >2sigma(I)
_cod_data_source_file om5b00652_si_003.cif
_cod_data_source_block Complex_11
_cod_original_sg_symbol_H-M P-1
_cod_database_code 4087859

loop_
_symmetry_equiv_pos_as_xyz
'x, y, z'
'-x, -y, -z'

loop_
_atom_site_label
_atom_site_type_symbol
_atom_site_fract_x
_atom_site_fract_y
_atom_site_fract_z
_atom_site_U_iso_or_equiv
_atom_site_adp_type
_atom_site_occupancy
_atom_site_symmetry_multiplicity
_atom_site_calc_flag
_atom_site_refinement_flags
Ir1 Ir 0.73115(2) 0.675316(18) 0.738308(12) 0.02071(10) Uani 1 1 d .
C1 C 0.7086(5) 0.5951(5) 0.6731(3) 0.0222(13) Uani 1 1 d .
H1A H 0.7679 0.5489 0.6415 0.027 Uiso 1 1 calc R
N1 N 0.7324(5) 0.7489(4) 0.8269(3) 0.0252(12) Uani 1 1 d .
C3 C 0.5175(6) 0.6918(5) 0.7264(3) 0.0235(13) Uani 1 1 d .
P1 P 0.74780(14) 0.79732(12) 0.64806(8) 0.0219(3) Uani 1 1 d .
P2 P 0.57046(14) 0.54681(13) 0.62108(8) 0.0212(3) Uani 1 1 d .
N2 N 0.7165(5) 0.5689(4) 0.8246(3) 0.0243(12) Uani 1 1 d .
C2 C 0.6033(5) 0.6108(5) 0.6770(3) 0.0220(13) Uani 1 1 d .
C4 C 0.5632(6) 0.7373(5) 0.7619(3) 0.0236(13) Uani 1 1 d .
C11 C 0.6199(6) 0.9080(5) 0.6563(3) 0.0253(14) Uani 1 1 d .
C12 C 0.6960(5) 0.4551(5) 0.5694(4) 0.0263(14) Uani 1 1 d .
C15 C 0.4946(7) 1.0723(6) 0.7078(4) 0.0376(17) Uani 1 1 d .
H15A H 0.4818 1.1304 0.7311 0.045 Uiso 1 1 calc R
C17 C 0.4853(5) 0.4750(5) 0.6720(3) 0.0233(13) Uani 1 1 d .
C18 C 0.8503(6) 0.8555(5) 0.6392(3) 0.0275(14) Uani 1 1 d .
C19 C 0.5992(6) 0.9945(5) 0.6929(4) 0.0276(14) Uani 1 1 d .
H19A H 0.6549 1.0004 0.7073 0.033 Uiso 1 1 calc R
C20 C 0.5329(6) 0.9028(5) 0.6360(3) 0.0282(15) Uani 1 1 d .
H20A H 0.5453 0.8461 0.6114 0.034 Uiso 1 1 calc R
C21 C 0.5552(6) 0.7074(5) 0.5212(3) 0.0305(15) Uani 1 1 d .
H21A H 0.6263 0.6969 0.5216 0.037 Uiso 1 1 calc R
C22 C 0.5001(6) 0.6427(5) 0.5637(3) 0.0249(14) Uani 1 1 d .
C23 C 0.7523(6) 0.8246(6) 0.5012(4) 0.0338(16) Uani 1 1 d .
H23A H 0.7010 0.8903 0.5125 0.041 Uiso 1 1 calc R
C24 C 0.7882(6) 0.7573(5) 0.5546(3) 0.0252(14) Uani 1 1 d .
C25 C 0.7158(6) 0.6978(5) 0.8909(3) 0.0275(14) Uani 1 1 d .
C26 C 0.4490(6) 0.4232(6) 0.6368(4) 0.0325(16) Uani 1 1 d .
H26A H 0.4652 0.4285 0.5868 0.039 Uiso 1 1 calc R
C28 C 0.7457(6) 0.4685(6) 0.4963(4) 0.0341(16) Uani 1 1 d .
H28A H 0.7131 0.5270 0.4706 0.041 Uiso 1 1 calc R
C8 C 0.4041(6) 0.7251(5) 0.7377(4) 0.0289(15) Uani 1 1 d .
H8A H 0.3753 0.6939 0.7146 0.035 Uiso 1 1 calc R
C6 C 0.3769(6) 0.8502(5) 0.8179(4) 0.0327(16) Uani 1 1 d .
H6A H 0.3298 0.9039 0.8484 0.039 Uiso 1 1 calc R
C31 C 0.4306(6) 0.9780(6) 0.6512(4) 0.0353(16) Uani 1 1 d .
H31A H 0.3744 0.9727 0.6369 0.042 Uiso 1 1 calc R
C33 C 0.8658(6) 0.6599(5) 0.5366(4) 0.0276(14) Uani 1 1 d .
H33A H 0.8920 0.6147 0.5721 0.033 Uiso 1 1 calc R
C5 C 0.4902(6) 0.8164(5) 0.8077(3) 0.0286(15) Uani 1 1 d .
H5A H 0.5176 0.8475 0.8320 0.034 Uiso 1 1 calc R
C35 C 0.7119(6) 0.5953(5) 0.8896(4) 0.0283(15) Uani 1 1 d .
C7 C 0.3341(6) 0.8048(6) 0.7833(4) 0.0321(15) Uani 1 1 d .
H7A H 0.2583 0.8276 0.7906 0.038 Uiso 1 1 calc R
C37 C 0.7043(7) 0.7393(6) 0.9543(4) 0.0363(17) Uani 1 1 d .
H37A H 0.6921 0.7021 0.9976 0.044 Uiso 1 1 calc R
C38 C 0.4662(6) 0.4637(5) 0.7463(4) 0.0314(15) Uani 1 1 d .
H38A H 0.4916 0.4977 0.7699 0.038 Uiso 1 1 calc R
C39 C 0.7261(6) 0.8865(5) 0.8879(4) 0.0323(16) Uani 1 1 d .
H39A H 0.7299 0.9515 0.8846 0.039 Uiso 1 1 calc R
C40 C 0.7167(7) 0.4756(6) 0.8193(4) 0.0384(18) Uani 1 1 d .
H40A H 0.7216 0.4562 0.7747 0.046 Uiso 1 1 calc R
C41 C 0.3688(8) 0.3517(6) 0.7493(5) 0.049(2) Uani 1 1 d .
H41A H 0.3288 0.3110 0.7754 0.059 Uiso 1 1 calc R
C42 C 0.7362(6) 0.8424(5) 0.8263(4) 0.0278(14) Uani 1 1 d .
H42A H 0.7461 0.8793 0.7826 0.033 Uiso 1 1 calc R
C44 C 0.7936(7) 0.7934(6) 0.4296(4) 0.0409(18) Uani 1 1 d .
H44A H 0.7700 0.8389 0.3934 0.049 Uiso 1 1 calc R
C45 C 0.7457(6) 0.3661(6) 0.6065(4) 0.0335(16) Uani 1 1 d .
H45A H 0.7121 0.3563 0.6550 0.040 Uiso 1 1 calc R
C46 C 0.9046(6) 0.6298(6) 0.4653(4) 0.0347(16) Uani 1 1 d .
H46A H 0.9554 0.5641 0.4536 0.042 Uiso 1 1 calc R
C47 C 0.3936(6) 0.6603(6) 0.5630(4) 0.0316(15) Uani 1 1 d .
H47A H 0.3564 0.6185 0.5910 0.038 Uiso 1 1 calc R
C48 C 0.8446(6) 0.2923(6) 0.5722(5) 0.0412(19) Uani 1 1 d .
H48A H 0.8780 0.2337 0.5974 0.049 Uiso 1 1 calc R
C49 C 0.7055(7) 0.5279(6) 0.9488(4) 0.0388(18) Uani 1 1 d .
H49A H 0.7030 0.5478 0.9927 0.047 Uiso 1 1 calc R
C50 C 0.8480(7) 0.9432(6) 0.5943(4) 0.0356(17) Uani 1 1 d .
H50A H 0.7935 0.9721 0.5707 0.043 Uiso 1 1 calc R
C51 C 0.3426(7) 0.7400(6) 0.5208(5) 0.0426(19) Uani 1 1 d .
H51A H 0.2710 0.7518 0.5209 0.051 Uiso 1 1 calc R
C52 C 0.4092(7) 0.4015(6) 0.7846(4) 0.0404(18) Uani 1 1 d .
H52A H 0.3974 0.3924 0.8342 0.049 Uiso 1 1 calc R
C53 C 0.4116(7) 1.0633(6) 0.6886(4) 0.0391(18) Uani 1 1 d .
H53A H 0.3418 1.1142 0.7003 0.047 Uiso 1 1 calc R
C54 C 0.8680(7) 0.6966(6) 0.4128(4) 0.0394(18) Uani 1 1 d .
H54A H 0.8940 0.6762 0.3655 0.047 Uiso 1 1 calc R
C55 C 0.8444(7) 0.3938(7) 0.4622(4) 0.042(2) Uani 1 1 d .
H55A H 0.8778 0.4027 0.4135 0.051 Uiso 1 1 calc R
C56 C 0.8930(7) 0.3075(7) 0.4991(5) 0.048(2) Uani 1 1 d .
H56A H 0.9591 0.2583 0.4754 0.057 Uiso 1 1 calc R
C57 C 0.7105(7) 0.8353(6) 0.9539(4) 0.0375(17) Uani 1 1 d U
C59 C 0.3892(7) 0.3639(6) 0.6754(5) 0.044(2) Uani 1 1 d .
H59A H 0.3622 0.3317 0.6516 0.053 Uiso 1 1 calc R
C60 C 0.9341(6) 0.8115(6) 0.6723(4) 0.0366(17) Uani 1 1 d .
H60A H 0.9375 0.7529 0.7019 0.044 Uiso 1 1 calc R
C63 C 0.7028(8) 0.4320(6) 0.9450(4) 0.044(2) Uani 1 1 d .
C65 C 0.5028(8) 0.7863(6) 0.4791(4) 0.0412(19) Uani 1 1 d .
H65A H 0.5390 0.8289 0.4512 0.049 Uiso 1 1 calc R
C66 C 0.7099(8) 0.4074(6) 0.8769(4) 0.046(2) Uani 1 1 d .
H66A H 0.7101 0.3435 0.8704 0.056 Uiso 1 1 calc R
C67 C 0.3974(8) 0.8022(6) 0.4784(4) 0.045(2) Uani 1 1 d .
H67A H 0.3632 0.8547 0.4494 0.054 Uiso 1 1 calc R
C68 C 1.0135(8) 0.8558(8) 0.6608(5) 0.051(2) Uani 1 1 d .
H68A H 1.0701 0.8261 0.6825 0.062 Uiso 1 1 calc R
Cl1 Cl 0.93089(15) 0.56802(14) 0.70835(10) 0.0362(4) Uani 1 1 d .
P P 0.7145(2) 0.16287(17) 0.77820(15) 0.0533(6) Uani 1 1 d .
F1 F 0.7512(5) 0.1428(4) 0.8505(3) 0.0653(15) Uani 1 1 d .
F2 F 0.7844(5) 0.0474(4) 0.7590(3) 0.0647(15) Uani 1 1 d .
F3 F 0.6796(7) 0.1817(5) 0.7057(4) 0.090(2) Uani 1 1 d .
F4 F 0.6128(5) 0.1293(7) 0.8191(4) 0.091(2) Uani 1 1 d .
C29 C 0.9252(8) 0.9869(6) 0.5848(5) 0.048(2) Uani 1 1 d .
H29A H 0.9213 1.0465 0.5562 0.057 Uiso 1 1 calc R
C9 C 0.7048(9) 0.8800(7) 1.0225(4) 0.050(2) Uani 1 1 d U
C10 C 0.6906(10) 0.3602(7) 1.0102(5) 0.059(3) Uani 1 1 d .
C30 C 1.0086(8) 0.9425(8) 0.6178(5) 0.059(3) Uani 1 1 d .
H30A H 1.0615 0.9717 0.6107 0.071 Uiso 1 1 calc R
F5 F 0.8173(8) 0.1934(7) 0.7383(5) 0.135(4) Uani 1 1 d .
F6 F 0.6464(9) 0.2775(5) 0.7969(7) 0.181(6) Uani 1 1 d .
Cl2C Cl 0.1164(4) 1.0350(4) 0.7352(3) 0.1191(14) Uani 1 1 d .
Cl2B Cl 0.0314(4) 1.0362(5) 0.8881(3) 0.1413(18) Uani 1 1 d .
Cl1C Cl 0.1704(4) 0.6024(4) 0.7624(4) 0.162(2) Uani 1 1 d .
Cl2A Cl 0.0143(9) 1.2361(7) 0.8036(5) 0.300(7) Uani 1 1 d .
Cl1B Cl 0.0001(7) 0.7136(13) 0.8685(8) 0.517(16) Uani 1 1 d .
Cl1A Cl 0.0772(11) 0.5036(16) 0.8800(7) 0.437(13) Uani 1 1 d .
C2S C 0.0170(13) 1.1037(17) 0.8085(9) 0.137(8) Uani 1 1 d .
H2SA H -0.0546 1.1091 0.8047 0.164 Uiso 1 1 calc R
C1S C 0.0503(15) 0.612(2) 0.8260(10) 0.167(10) Uani 1 1 d .
H1SA H -0.0026 0.6121 0.8021 0.200 Uiso 1 1 calc R
C76 C 0.6271(15) 0.4129(11) 1.0770(7) 0.116(5) Uani 1 1 d U
H76A H 0.6687 0.4457 1.0892 0.139 Uiso 1 1 calc R
H76B H 0.6115 0.3643 1.1148 0.139 Uiso 1 1 calc R
H76C H 0.5591 0.4637 1.0713 0.139 Uiso 1 1 calc R
C73 C 0.6781(19) 0.8208(16) 1.0871(10) 0.148(7) Uani 1 1 d U
H73A H 0.7366 0.7552 1.0852 0.178 Uiso 1 1 calc R
H73B H 0.6108 0.8111 1.0914 0.178 Uiso 1 1 calc R
H73C H 0.6689 0.8564 1.1280 0.178 Uiso 1 1 calc R
C75 C 0.7921(16) 0.2732(14) 1.0056(10) 0.144(7) Uani 1 1 d U
H75A H 0.8483 0.2963 1.0078 0.172 Uiso 1 1 calc R
H75B H 0.8148 0.2401 0.9610 0.172 Uiso 1 1 calc R
H75C H 0.7805 0.2255 1.0451 0.172 Uiso 1 1 calc R
C74 C 0.620(2) 0.3021(16) 1.0035(8) 0.184(12) Uani 1 1 d .
H74A H 0.6123 0.2554 1.0443 0.221 Uiso 1 1 calc R
H74B H 0.6550 0.2644 0.9601 0.221 Uiso 1 1 calc R
H74C H 0.5484 0.3502 1.0021 0.221 Uiso 1 1 calc R
C72 C 0.7956(18) 0.9151(18) 1.0106(11) 0.155(7) Uani 1 1 d U
H72A H 0.8640 0.8575 1.0004 0.186 Uiso 1 1 calc R
H72B H 0.7870 0.9472 1.0529 0.186 Uiso 1 1 calc R
H72C H 0.7959 0.9636 0.9705 0.186 Uiso 1 1 calc R
C71 C 0.612(2) 0.9813(17) 1.0351(12) 0.170(8) Uani 1 1 d U
H71A H 0.5436 0.9716 1.0431 0.204 Uiso 1 1 calc R
H71B H 0.6227 1.0263 0.9937 0.204 Uiso 1 1 calc R
H71C H 0.6101 1.0110 1.0766 0.204 Uiso 1 1 calc R
O1S O 0.0091(11) 0.8941(11) 0.8465(8) 0.151(5) Uani 1 1 d U
H1SB H 0.0279 0.8396 0.8245 0.181 Uiso 1 1 d R
H1SC H 0.0241 0.9396 0.8157 0.181 Uiso 1 1 d R
O2S O -0.0184(17) 1.3615(16) 0.8885(11) 0.242(9) Uani 1 1 d U
H2SB H 0.0443 1.3450 0.8955 0.291 Uiso 1 1 d R
H2SC H -0.0427 1.3133 0.9057 0.291 Uiso 1 1 d R

loop_
_atom_site_aniso_label
_atom_site_aniso_U_11
_atom_site_aniso_U_22
_atom_site_aniso_U_33
_atom_site_aniso_U_23
_atom_site_aniso_U_13
_atom_site_aniso_U_12
Ir1 0.03241(16) 0.02236(15) 0.01392(14) 0.00242(9) -0.01030(10) -0.01493(11)
C1 0.029(3) 0.021(3) 0.017(3) 0.003(2) -0.009(3) -0.009(3)
N1 0.035(3) 0.027(3) 0.021(3) 0.000(2) -0.011(2) -0.017(2)
C3 0.035(4) 0.022(3) 0.016(3) 0.004(2) -0.006(3) -0.016(3)
P1 0.0312(9) 0.0217(8) 0.0161(8) 0.0012(6) -0.0083(7) -0.0125(7)
P2 0.0285(8) 0.0242(8) 0.0153(7) -0.0014(6) -0.0074(6) -0.0130(7)
N2 0.038(3) 0.026(3) 0.019(3) 0.001(2) -0.013(2) -0.019(2)
C2 0.033(3) 0.021(3) 0.015(3) -0.002(2) -0.008(3) -0.011(3)
C4 0.036(4) 0.027(3) 0.014(3) 0.004(2) -0.006(3) -0.021(3)
C11 0.036(4) 0.022(3) 0.018(3) 0.003(3) -0.007(3) -0.012(3)
C12 0.030(3) 0.027(3) 0.029(4) -0.009(3) -0.007(3) -0.015(3)
C15 0.048(5) 0.029(4) 0.031(4) 0.000(3) -0.009(3) -0.011(3)
C17 0.027(3) 0.022(3) 0.021(3) 0.001(3) -0.007(3) -0.010(3)
C18 0.035(4) 0.030(4) 0.020(3) -0.007(3) -0.001(3) -0.017(3)
C19 0.037(4) 0.025(3) 0.023(3) 0.000(3) -0.012(3) -0.011(3)
C20 0.045(4) 0.030(4) 0.015(3) 0.008(3) -0.012(3) -0.019(3)
C21 0.045(4) 0.035(4) 0.019(3) 0.001(3) -0.011(3) -0.022(3)
C22 0.039(4) 0.025(3) 0.018(3) -0.001(3) -0.013(3) -0.015(3)
C23 0.043(4) 0.039(4) 0.019(3) 0.000(3) -0.009(3) -0.015(3)
C24 0.033(4) 0.030(3) 0.016(3) 0.000(3) -0.006(3) -0.016(3)
C25 0.041(4) 0.031(4) 0.019(3) 0.006(3) -0.013(3) -0.020(3)
C26 0.045(4) 0.034(4) 0.023(3) -0.003(3) -0.005(3) -0.021(3)
C28 0.041(4) 0.041(4) 0.026(4) -0.007(3) -0.006(3) -0.022(3)
C8 0.033(4) 0.034(4) 0.021(3) 0.001(3) -0.007(3) -0.015(3)
C6 0.042(4) 0.026(4) 0.023(3) -0.005(3) -0.002(3) -0.010(3)
C31 0.041(4) 0.036(4) 0.034(4) 0.009(3) -0.021(3) -0.014(3)
C33 0.032(4) 0.033(4) 0.023(3) 0.002(3) -0.011(3) -0.015(3)
C5 0.046(4) 0.027(3) 0.016(3) 0.001(3) -0.007(3) -0.018(3)
C35 0.043(4) 0.029(4) 0.021(3) 0.001(3) -0.013(3) -0.018(3)
C7 0.032(4) 0.034(4) 0.027(4) 0.000(3) -0.005(3) -0.012(3)
C37 0.068(5) 0.036(4) 0.016(3) 0.003(3) -0.014(3) -0.031(4)
C38 0.040(4) 0.032(4) 0.025(4) 0.004(3) -0.011(3) -0.016(3)
C39 0.052(4) 0.027(4) 0.026(4) 0.002(3) -0.013(3) -0.023(3)
C40 0.073(6) 0.032(4) 0.028(4) 0.005(3) -0.022(4) -0.033(4)
C41 0.060(5) 0.034(4) 0.047(5) -0.003(4) 0.006(4) -0.030(4)
C42 0.043(4) 0.026(3) 0.021(3) 0.002(3) -0.011(3) -0.019(3)
C44 0.057(5) 0.049(5) 0.018(3) 0.005(3) -0.014(3) -0.020(4)
C45 0.036(4) 0.036(4) 0.029(4) -0.011(3) -0.008(3) -0.011(3)
C46 0.036(4) 0.035(4) 0.031(4) -0.009(3) -0.004(3) -0.014(3)
C47 0.038(4) 0.032(4) 0.031(4) -0.001(3) -0.013(3) -0.018(3)
C48 0.035(4) 0.040(4) 0.051(5) -0.014(4) -0.017(4) -0.008(3)
C49 0.074(6) 0.033(4) 0.018(3) 0.005(3) -0.018(4) -0.026(4)
C50 0.048(4) 0.031(4) 0.027(4) 0.000(3) 0.000(3) -0.021(3)
C51 0.046(5) 0.039(4) 0.048(5) 0.002(4) -0.026(4) -0.012(4)
C52 0.054(5) 0.036(4) 0.024(4) 0.000(3) -0.002(3) -0.017(4)
C53 0.045(4) 0.031(4) 0.033(4) 0.003(3) -0.013(3) -0.004(3)
C54 0.051(5) 0.051(5) 0.017(3) -0.006(3) -0.007(3) -0.021(4)
C55 0.045(4) 0.053(5) 0.033(4) -0.021(4) 0.009(4) -0.031(4)
C56 0.030(4) 0.051(5) 0.062(6) -0.032(5) 0.002(4) -0.016(4)
C57 0.056(4) 0.035(4) 0.026(4) -0.003(3) -0.012(3) -0.020(3)
C59 0.053(5) 0.043(5) 0.044(5) -0.009(4) -0.005(4) -0.029(4)
C60 0.043(4) 0.043(4) 0.032(4) -0.001(3) -0.009(3) -0.026(4)
C63 0.082(6) 0.037(4) 0.025(4) 0.007(3) -0.017(4) -0.035(4)
C65 0.072(6) 0.034(4) 0.028(4) 0.008(3) -0.019(4) -0.029(4)
C66 0.089(7) 0.038(4) 0.033(4) 0.008(3) -0.025(4) -0.042(5)
C67 0.065(6) 0.031(4) 0.041(5) 0.006(3) -0.029(4) -0.011(4)
C68 0.051(5) 0.070(6) 0.050(5) -0.007(5) -0.015(4) -0.038(5)
Cl1 0.0351(9) 0.0406(10) 0.0369(10) 0.0073(8) -0.0160(8) -0.0165(8)
P 0.0755(16) 0.0296(11) 0.0783(17) 0.0035(11) -0.0518(14) -0.0218(11)
F1 0.070(4) 0.067(4) 0.066(4) -0.015(3) -0.041(3) -0.011(3)
F2 0.088(4) 0.048(3) 0.050(3) -0.006(2) -0.017(3) -0.017(3)
F3 0.154(7) 0.077(4) 0.106(5) 0.050(4) -0.099(5) -0.081(5)
F4 0.066(4) 0.147(7) 0.073(4) -0.024(4) -0.018(3) -0.045(4)
C29 0.061(5) 0.036(4) 0.043(5) -0.006(4) 0.007(4) -0.030(4)
C9 0.091(6) 0.048(4) 0.023(4) -0.004(3) -0.017(4) -0.036(4)
C10 0.111(8) 0.040(5) 0.027(4) 0.011(4) -0.014(5) -0.038(5)
C30 0.059(6) 0.070(7) 0.061(6) -0.016(5) 0.003(5) -0.047(5)
F5 0.193(9) 0.173(8) 0.151(7) 0.124(7) -0.137(7) -0.163(8)
F6 0.222(10) 0.043(4) 0.342(15) -0.064(6) -0.243(12) 0.036(5)
Cl2C 0.103(3) 0.123(3) 0.113(3) -0.017(3) -0.006(2) -0.037(3)
Cl2B 0.133(4) 0.165(5) 0.111(3) 0.040(3) -0.043(3) -0.048(3)
Cl1C 0.091(3) 0.122(4) 0.257(7) -0.049(4) -0.067(4) 0.007(3)
Cl2A 0.404(14) 0.266(9) 0.239(8) -0.145(8) 0.142(9) -0.266(10)
Cl1B 0.174(7) 0.76(3) 0.503(18) -0.55(2) -0.205(10) 0.236(12)
Cl1A 0.328(15) 0.80(3) 0.292(13) 0.340(19) -0.213(12) -0.35(2)
C2S 0.071(9) 0.23(2) 0.093(11) 0.016(13) -0.027(8) -0.038(12)
C1S 0.106(13) 0.29(3) 0.116(14) -0.015(17) -0.083(12) -0.039(16)
C76 0.168(10) 0.082(7) 0.066(7) 0.016(6) -0.007(7) -0.039(7)
C73 0.196(11) 0.149(10) 0.126(10) -0.038(8) -0.044(8) -0.078(8)
C75 0.146(10) 0.129(9) 0.111(9) 0.055(8) -0.031(7) -0.029(7)
C74 0.39(4) 0.21(2) 0.066(9) 0.063(12) -0.064(15) -0.25(3)
C72 0.171(11) 0.196(12) 0.143(11) -0.041(8) -0.056(8) -0.089(9)
C71 0.199(12) 0.170(12) 0.146(11) -0.056(8) -0.074(9) -0.031(8)
O1S 0.137(8) 0.144(8) 0.170(9) -0.021(7) -0.031(7) -0.053(7)
O2S 0.234(12) 0.250(12) 0.246(12) -0.015(9) -0.066(9) -0.088(9)

loop_
_atom_type_symbol
_atom_type_description
_atom_type_scat_dispersion_real
_atom_type_scat_dispersion_imag
_atom_type_scat_source
C C 0.0033 0.0016 'International Tables Vol C Tables 4.2.6.8 and 6.1.1.4'
H H 0.0000 0.0000 'International Tables Vol C Tables 4.2.6.8 and 6.1.1.4'
N N 0.0061 0.0033 'International Tables Vol C Tables 4.2.6.8 and 6.1.1.4'
F F 0.0171 0.0103 'International Tables Vol C Tables 4.2.6.8 and 6.1.1.4'
P P 0.1023 0.0942 'International Tables Vol C Tables 4.2.6.8 and 6.1.1.4'
Cl Cl 0.1484 0.1585 'International Tables Vol C Tables 4.2.6.8 and 6.1.1.4'
Ir Ir -1.4442 7.9887 'International Tables Vol C Tables 4.2.6.8 and 6.1.1.4'
O O 0.0106 0.0060 'International Tables Vol C Tables 4.2.6.8 and 6.1.1.4'

loop_
_geom_angle_atom_site_label_1
_geom_angle_atom_site_label_2
_geom_angle_atom_site_label_3
_geom_angle
C1 Ir1 C4 80.5(3)
C1 Ir1 N2 92.9(2)
C4 Ir1 N2 89.4(2)
C1 Ir1 N1 167.7(2)
C4 Ir1 N1 92.7(2)
N2 Ir1 N1 76.7(2)
C1 Ir1 P1 90.28(18)
C4 Ir1 P1 90.93(17)
N2 Ir1 P1 176.85(14)
N1 Ir1 P1 100.16(15)
C1 Ir1 Cl1 90.58(19)
C4 Ir1 Cl1 168.82(18)
N2 Ir1 Cl1 84.30(16)
N1 Ir1 Cl1 94.77(16)
P1 Ir1 Cl1 95.91(6)
C2 C1 Ir1 117.0(5)
C42 N1 C25 117.5(6)
C42 N1 Ir1 127.5(4)
C25 N1 Ir1 114.7(4)
C8 C3 C4 121.0(6)
C8 C3 C2 126.4(6)
C4 C3 C2 112.5(6)
C11 P1 C18 103.2(3)
C11 P1 C24 104.5(3)
C18 P1 C24 99.6(3)
C11 P1 Ir1 112.4(2)
C18 P1 Ir1 118.0(2)
C24 P1 Ir1 117.1(2)
C2 P2 C12 108.9(3)
C2 P2 C22 107.6(3)
C12 P2 C22 111.5(3)
C2 P2 C17 112.6(3)
C12 P2 C17 106.3(3)
C22 P2 C17 110.0(3)
C40 N2 C35 118.1(6)
C40 N2 Ir1 124.7(4)
C35 N2 Ir1 117.2(4)
C1 C2 C3 115.4(5)
C1 C2 P2 122.1(5)
C3 C2 P2 122.4(5)
C5 C4 C3 117.3(6)
C5 C4 Ir1 128.3(5)
C3 C4 Ir1 114.4(5)
C19 C11 C20 117.6(6)
C19 C11 P1 121.1(5)
C20 C11 P1 120.6(5)
C45 C12 C28 119.3(7)
C45 C12 P2 116.4(5)
C28 C12 P2 124.3(6)
C53 C15 C19 120.4(7)
C26 C17 C38 120.5(6)
C26 C17 P2 120.1(5)
C38 C17 P2 119.1(5)
C60 C18 C50 118.9(7)
C60 C18 P1 121.9(5)
C50 C18 P1 119.2(6)
C11 C19 C15 120.2(7)
C31 C20 C11 122.3(7)
C65 C21 C22 119.6(7)
C47 C22 C21 119.3(6)
C47 C22 P2 123.7(5)
C21 C22 P2 116.9(5)
C24 C23 C44 119.6(7)
C23 C24 C33 119.3(6)
C23 C24 P1 121.8(5)
C33 C24 P1 118.6(5)
N1 C25 C37 121.7(6)
N1 C25 C35 116.0(6)
C37 C25 C35 122.3(6)
C59 C26 C17 120.2(7)
C55 C28 C12 119.4(8)
C7 C8 C3 120.0(6)
C7 C6 C5 120.6(6)
C20 C31 C53 118.9(7)
C24 C33 C46 120.2(6)
C4 C5 C6 121.3(6)
N2 C35 C49 120.7(6)
N2 C35 C25 115.1(6)
C49 C35 C25 124.1(6)
C6 C7 C8 119.8(7)
C57 C37 C25 121.2(7)
C52 C38 C17 119.1(7)
C57 C39 C42 120.8(6)
N2 C40 C66 122.6(7)
C59 C41 C52 119.1(7)
N1 C42 C39 122.9(6)
C54 C44 C23 120.4(7)
C48 C45 C12 120.9(7)
C54 C46 C33 120.1(7)
C51 C47 C22 120.1(7)
C45 C48 C56 118.8(8)
C63 C49 C35 122.2(7)
C29 C50 C18 120.7(8)
C47 C51 C67 120.5(8)
C38 C52 C41 120.7(7)
C15 C53 C31 120.5(7)
C46 C54 C44 120.3(7)
C56 C55 C28 120.9(7)
C55 C56 C48 120.6(7)
C39 C57 C37 116.0(6)
C39 C57 C9 121.9(7)
C37 C57 C9 122.1(7)
C26 C59 C41 120.5(8)
C18 C60 C68 119.6(8)
C49 C63 C66 115.1(7)
C49 C63 C10 122.5(7)
C66 C63 C10 122.5(7)
C67 C65 C21 120.5(7)
C40 C66 C63 121.3(7)
C65 C67 C51 120.0(7)
C30 C68 C60 120.6(9)
F6 P F5 88.8(7)
F6 P F2 179.4(7)
F5 P F2 90.6(5)
F6 P F4 92.4(6)
F5 P F4 178.5(5)
F2 P F4 88.2(4)
F6 P F3 90.3(5)
F5 P F3 90.6(4)
F2 P F3 89.8(4)
F4 P F3 90.2(4)
F6 P F1 90.4(4)
F5 P F1 88.9(4)
F2 P F1 89.5(3)
F4 P F1 90.2(4)
F3 P F1 179.2(5)
C50 C29 C30 120.0(8)
C73 C9 C72 118.3(14)
C73 C9 C71 103.7(14)
C72 C9 C71 98.7(14)
C73 C9 C57 114.0(9)
C72 C9 C57 111.2(10)
C71 C9 C57 109.0(10)
C75 C10 C76 121.1(12)
C75 C10 C63 110.9(10)
C76 C10 C63 113.4(9)
C75 C10 C74 97.8(14)
C76 C10 C74 102.8(13)
C63 C10 C74 108.5(9)
C68 C30 C29 120.1(8)
Cl2B C2S Cl2C 110.7(11)
Cl2B C2S Cl2A 115.0(12)
Cl2C C2S Cl2A 111.0(10)
Cl1B C1S Cl1C 112.1(17)
Cl1B C1S Cl1A 113.2(14)
Cl1C C1S Cl1A 106.4(12)

loop_
_geom_bond_atom_site_label_1
_geom_bond_atom_site_label_2
_geom_bond_distance
Ir1 C1 1.995(6)
Ir1 C4 2.042(7)
Ir1 N2 2.096(5)
Ir1 N1 2.164(5)
Ir1 P1 2.2928(16)
Ir1 Cl1 2.4869(18)
C1 C2 1.352(9)
N1 C42 1.341(8)
N1 C25 1.346(8)
C3 C8 1.391(10)
C3 C4 1.419(9)
C3 C2 1.485(9)
P1 C11 1.823(7)
P1 C18 1.836(7)
P1 C24 1.846(6)
P2 C2 1.776(6)
P2 C12 1.800(7)
P2 C22 1.801(7)
P2 C17 1.803(7)
N2 C40 1.338(9)
N2 C35 1.356(8)
C4 C5 1.390(9)
C11 C19 1.399(9)
C11 C20 1.402(10)
C12 C45 1.395(10)
C12 C28 1.395(10)
C15 C53 1.360(12)
C15 C19 1.401(10)
C17 C26 1.384(10)
C17 C38 1.389(9)
C18 C60 1.388(11)
C18 C50 1.400(10)
C20 C31 1.366(11)
C21 C65 1.384(11)
C21 C22 1.413(9)
C22 C47 1.387(10)
C23 C24 1.379(10)
C23 C44 1.406(10)
C24 C33 1.389(10)
C25 C37 1.392(9)
C25 C35 1.475(9)
C26 C59 1.374(11)
C28 C55 1.389(11)
C8 C7 1.385(10)
C6 C7 1.376(10)
C6 C5 1.393(10)
C31 C53 1.402(11)
C33 C46 1.396(10)
C35 C49 1.386(10)
C37 C57 1.392(10)
C38 C52 1.379(10)
C39 C57 1.377(10)
C39 C42 1.388(9)
C40 C66 1.371(10)
C41 C59 1.382(12)
C41 C52 1.405(12)
C44 C54 1.366(12)
C45 C48 1.386(10)
C46 C54 1.365(11)
C47 C51 1.383(11)
C48 C56 1.395(13)
C49 C63 1.384(11)
C50 C29 1.372(11)
C51 C67 1.384(12)
C55 C56 1.364(13)
C57 C9 1.539(10)
C60 C68 1.398(11)
C63 C66 1.395(11)
C63 C10 1.511(11)
C65 C67 1.378(12)
C68 C30 1.367(14)
P F6 1.558(7)
P F5 1.565(8)
P F2 1.572(6)
P F4 1.578(7)
P F3 1.593(6)
P F1 1.600(6)
C29 C30 1.382(14)
C9 C73 1.43(2)
C9 C72 1.45(2)
C9 C71 1.49(2)
C10 C75 1.45(2)
C10 C76 1.450(16)
C10 C74 1.534(19)
Cl2C C2S 1.739(18)
Cl2B C2S 1.723(17)
Cl1C C1S 1.69(2)
Cl2A C2S 1.85(2)
Cl1B C1S 1.57(3)
Cl1A C1S 1.71(3)
